data_4501154
loop_
_publ_author_name
'Hogan, Greg A.'
'Rath, Nigam P.'
'Beatty, Alicia M.'

_publ_section_title
;
 A Stable Hydrogen-Bonded Coordination Network with Removable Guests
;
_journal_issue 9
_journal_name_full 'Crystal Growth &amp; Design'
_journal_page_first 3740
_journal_paper_doi 10.1021/cg200793f
_journal_volume 11
_journal_year 2011
_chemical_formula_moiety 'C14 H18 N2, C14 H10 N2 O10 Zn, C6 H5 N O2'
_chemical_formula_sum 'C34 H33 N5 O12 Zn'
_chemical_formula_weight 769.02
_chemical_name_systematic
; 
 ? 
;
_space_group_IT_number 2
_symmetry_cell_setting triclinic
_symmetry_space_group_name_Hall '-P 1'
_symmetry_space_group_name_H-M 'P -1'
_atom_sites_solution_hydrogens geom
_atom_sites_solution_primary direct
_atom_sites_solution_secondary difmap
_audit_creation_method SHELXL-97
_cell_angle_alpha 90.0910(10)
_cell_angle_beta 94.6460(10)
_cell_angle_gamma 100.0870(10)
_cell_formula_units_Z 1
_cell_length_a 5.2035(2)
_cell_length_b 8.3292(3)
_cell_length_c 19.7543(7)
_cell_measurement_reflns_used 3670
_cell_measurement_temperature 100(2)
_cell_measurement_theta_max 27.59
_cell_measurement_theta_min 2.48
_cell_volume 840.06(5)
_computing_cell_refinement 'Bruker-Apex II (Bruker, 2006)'
_computing_data_collection 'Bruker-Apex II (Bruker, 2006)'
_computing_data_reduction 'Bruker-SAINT   (Bruker, 2006)'
_computing_molecular_graphics 'Bruker-SHELXTL (Sheldrick, G.M., 2008)'
_computing_publication_material 'Bruker-SHELXTL (Sheldrick, G.M., 2008)'
_computing_structure_refinement 'Bruker-SHELXTL (Sheldrick, G.M., 2008)'
_computing_structure_solution 'Bruker-SHELXTL (Sheldrick, G.M., 2008)'
_diffrn_ambient_temperature 100(2)
_diffrn_measured_fraction_theta_full 0.991
_diffrn_measured_fraction_theta_max 0.987
_diffrn_measurement_device_type 'Bruker APEX-II CCD'
_diffrn_measurement_method '\f and \w scans'
_diffrn_radiation_monochromator graphite
_diffrn_radiation_source 'fine-focus sealed tube'
_diffrn_radiation_type MoK\a
_diffrn_radiation_wavelength 0.71073
_diffrn_reflns_av_R_equivalents 0.0192
_diffrn_reflns_av_sigmaI/netI 0.0316
_diffrn_reflns_limit_h_max 6
_diffrn_reflns_limit_h_min -6
_diffrn_reflns_limit_k_max 10
_diffrn_reflns_limit_k_min -10
_diffrn_reflns_limit_l_max 25
_diffrn_reflns_limit_l_min -25
_diffrn_reflns_number 6322
_diffrn_reflns_theta_full 25.00
_diffrn_reflns_theta_max 27.59
_diffrn_reflns_theta_min 2.07
_exptl_absorpt_coefficient_mu 0.805
_exptl_absorpt_correction_T_max 0.8902
_exptl_absorpt_correction_T_min 0.8055
_exptl_absorpt_correction_type multi-scan
_exptl_absorpt_process_details 'sadabs v2008/1'
_exptl_crystal_colour yellow
_exptl_crystal_density_diffrn 1.520
_exptl_crystal_density_meas ?
_exptl_crystal_density_method 'not measured'
_exptl_crystal_description plate
_exptl_crystal_F_000 398
_exptl_crystal_size_max 0.28
_exptl_crystal_size_mid 0.28
_exptl_crystal_size_min 0.15
_refine_diff_density_max 0.528
_refine_diff_density_min -0.433
_refine_diff_density_rms 0.068
_refine_ls_extinction_method none
_refine_ls_goodness_of_fit_ref 1.050
_refine_ls_hydrogen_treatment noref
_refine_ls_matrix_type full
_refine_ls_number_parameters 293
_refine_ls_number_reflns 3842
_refine_ls_number_restraints 108
_refine_ls_restrained_S_all 1.055
_refine_ls_R_factor_all 0.0393
_refine_ls_R_factor_gt 0.0362
_refine_ls_shift/su_max 0.000
_refine_ls_shift/su_mean 0.000
_refine_ls_structure_factor_coef Fsqd
_refine_ls_weighting_details 'calc w=1/[\s^2^(Fo^2^)+(0.0470P)^2^+0.7603P] where P=(Fo^2^+2Fc^2^)/3'
_refine_ls_weighting_scheme calc
_refine_ls_wR_factor_gt 0.0939
_refine_ls_wR_factor_ref 0.0962
_reflns_number_gt 3599
_reflns_number_total 3842
_reflns_threshold_expression >2sigma(I)
_cod_data_source_file cg200793f_si_002.cif
_cod_data_source_block 2b
_cod_depositor_comments
;
The following automatic conversions were performed:

'_symmetry_cell_setting' value 'Triclinic' changed to 'triclinic'
according to /home/saulius/struct/CIF-dictionaries/cif_core.dic
dictionary named 'cif_core.dic' version 2.4.1 from 2010-06-29.

Automatic conversion script
Id: cif_fix_values 1715 2011-07-08 13:25:40Z adriana 

The following automatic conversions were performed:

'_exptl_crystal_density_meas' value 'no' was changed to '?' - the
value is perceived as not measured.

Automatic conversion script
Id: cif_fix_values 3008 2015-01-20 13:52:24Z robertas 
;
_cod_original_sg_symbol_H-M P-1
_cod_database_code 4501154

loop_
_symmetry_equiv_pos_as_xyz
'x, y, z'
'-x, -y, -z'

loop_
_atom_site_label
_atom_site_type_symbol
_atom_site_fract_x
_atom_site_fract_y
_atom_site_fract_z
_atom_site_U_iso_or_equiv
_atom_site_adp_type
_atom_site_occupancy
_atom_site_symmetry_multiplicity
_atom_site_calc_flag
_atom_site_refinement_flags
_atom_site_disorder_assembly
_atom_site_disorder_group
Zn1 Zn 0.0000 0.0000 0.0000 0.01356(10) Uani 1 2 d S . .
O1 O 0.3180(2) 0.15020(15) 0.05841(6) 0.0157(3) Uani 1 1 d . . .
H1A H 0.2877 0.1910 0.0968 0.019 Uiso 1 1 d R . .
H1B H 0.4517 0.0999 0.0684 0.019 Uiso 1 1 d R . .
O2 O -0.2469(2) 0.01175(16) 0.07689(7) 0.0161(3) Uani 1 1 d . . .
O3 O -0.3772(3) -0.11278(16) 0.17146(7) 0.0194(3) Uani 1 1 d . . .
O4 O -0.0433(4) -0.6146(2) 0.23986(8) 0.0340(4) Uani 1 1 d . . .
O5 O 0.2168(3) -0.71835(18) 0.17530(7) 0.0281(3) Uani 1 1 d . . .
N1 N 0.0590(3) -0.20847(18) 0.05544(8) 0.0134(3) Uani 1 1 d . . .
N2 N -0.4432(4) 0.1380(2) 0.25574(8) 0.0257(4) Uani 1 1 d . . .
H2A H -0.4321 0.0478 0.2309 0.039 Uiso 1 1 calc R . .
H2B H -0.2976 0.2148 0.2519 0.039 Uiso 1 1 calc R . .
H2C H -0.5878 0.1786 0.2401 0.039 Uiso 1 1 calc R . .
C1 C -0.2509(3) -0.1000(2) 0.12075(9) 0.0142(3) Uani 1 1 d . . .
C2 C -0.0851(3) -0.2292(2) 0.10925(9) 0.0134(3) Uani 1 1 d . . .
C3 C -0.0844(3) -0.3591(2) 0.15252(9) 0.0148(3) Uani 1 1 d . . .
H3A H -0.1909 -0.3706 0.1897 0.018 Uiso 1 1 calc R . .
C4 C 0.0748(3) -0.4731(2) 0.14094(9) 0.0144(3) Uani 1 1 d . . .
C5 C 0.2238(4) -0.4518(2) 0.08552(9) 0.0156(3) Uani 1 1 d . . .
H5A H 0.3337 -0.5275 0.0760 0.019 Uiso 1 1 calc R . .
C6 C 0.2108(3) -0.3185(2) 0.04398(9) 0.0148(3) Uani 1 1 d . . .
H6A H 0.3133 -0.3049 0.0061 0.018 Uiso 1 1 calc R . .
C7 C 0.0826(4) -0.6139(2) 0.18940(9) 0.0184(4) Uani 1 1 d . . .
C8 C -0.4625(5) 0.0943(3) 0.32718(10) 0.0244(4) Uani 1 1 d . . .
C9 C -0.6642(5) -0.0163(4) 0.34590(12) 0.0429(7) Uani 1 1 d . A .
C10 C -0.6752(5) -0.0517(4) 0.41462(12) 0.0447(7) Uani 1 1 d . . .
H10A H -0.8177 -0.1293 0.4280 0.054 Uiso 1 1 calc R A .
C11 C -0.4914(4) 0.0198(3) 0.46334(10) 0.0241(4) Uani 1 1 d . . .
C12 C -0.3402(16) 0.1581(8) 0.4430(3) 0.0410(16) Uani 0.50 1 d P A 1
H12A H -0.2394 0.2308 0.4761 0.049 Uiso 0.50 1 calc PR A 1
C13 C -0.3299(17) 0.1955(7) 0.3741(3) 0.0428(16) Uani 0.50 1 d P A 1
H13A H -0.2266 0.2945 0.3611 0.051 Uiso 0.50 1 calc PR A 1
C14 C -0.8974(11) -0.0575(8) 0.2956(3) 0.0335(11) Uani 0.50 1 d P A 1
H14A H -1.0008 0.0302 0.2953 0.050 Uiso 0.50 1 calc PR A 1
H14B H -1.0053 -0.1598 0.3082 0.050 Uiso 0.50 1 calc PR A 1
H14C H -0.8389 -0.0697 0.2502 0.050 Uiso 0.50 1 calc PR A 1
C12' C -0.2451(10) 0.1037(8) 0.4413(3) 0.0269(11) Uani 0.50 1 d P A 2
H12B H -0.0956 0.1306 0.4728 0.032 Uiso 0.50 1 calc PR A 2
C13' C -0.2311(10) 0.1438(7) 0.3739(3) 0.0246(11) Uani 0.50 1 d P A 2
H13B H -0.0741 0.2025 0.3583 0.030 Uiso 0.50 1 calc PR A 2
C14' C -0.8197(17) -0.1537(12) 0.2899(3) 0.078(3) Uani 0.50 1 d P A 2
H14D H -0.7240 -0.2448 0.2881 0.118 Uiso 0.50 1 calc PR A 2
H14E H -0.8308 -0.1041 0.2450 0.118 Uiso 0.50 1 calc PR A 2
H14F H -0.9966 -0.1938 0.3032 0.118 Uiso 0.50 1 calc PR A 2
C1S C -0.503(2) -0.4993(16) 0.4777(4) 0.124(6) Uani 0.50 1 d PGU B -1
C2S C -0.2611(17) -0.4451(18) 0.4527(5) 0.219(12) Uani 0.50 1 d PGU B -1
H2S H -0.1057 -0.4322 0.4824 0.263 Uiso 0.50 1 calc PR B -1
C3S C -0.2468(18) -0.4099(16) 0.3842(6) 0.214(9) Uani 0.50 1 d PGU B -1
H3S H -0.0816 -0.3729 0.3671 0.256 Uiso 0.50 1 calc PR B -1
C4S C -0.474(2) -0.4288(13) 0.3407(4) 0.144(6) Uani 0.50 1 d PGU B -1
H4S H -0.4644 -0.4048 0.2939 0.173 Uiso 0.50 1 calc PR B -1
C5S C -0.7159(19) -0.4830(16) 0.3657(5) 0.179(8) Uani 0.50 1 d PGU B -1
H5S H -0.8713 -0.4959 0.3360 0.215 Uiso 0.50 1 calc PR B -1
C6S C -0.7302(17) -0.5182(17) 0.4342(5) 0.147(8) Uani 0.50 1 d PGU B -1
H6S H -0.8954 -0.5552 0.4513 0.176 Uiso 0.50 1 calc PR B -1
O1S O -0.357(4) -0.5241(19) 0.5925(10) 0.251(10) Uani 0.50 1 d PU B -1
O2S O -0.719(3) -0.610(2) 0.5694(5) 0.171(6) Uani 0.50 1 d PU B -1
N1S N -0.554(3) -0.558(2) 0.5475(10) 0.149(6) Uani 0.50 1 d PU B -1

loop_
_atom_site_aniso_label
_atom_site_aniso_U_11
_atom_site_aniso_U_22
_atom_site_aniso_U_33
_atom_site_aniso_U_23
_atom_site_aniso_U_13
_atom_site_aniso_U_12
Zn1 0.01390(15) 0.01399(16) 0.01447(16) 0.00437(10) 0.00327(10) 0.00610(10)
O1 0.0156(6) 0.0175(6) 0.0159(6) 0.0009(5) 0.0023(5) 0.0076(5)
O2 0.0157(6) 0.0164(6) 0.0184(6) 0.0039(5) 0.0038(5) 0.0080(5)
O3 0.0234(7) 0.0201(7) 0.0177(7) 0.0023(5) 0.0080(5) 0.0088(5)
O4 0.0565(11) 0.0286(8) 0.0251(8) 0.0138(6) 0.0224(8) 0.0208(8)
O5 0.0500(10) 0.0236(7) 0.0177(7) 0.0074(6) 0.0089(7) 0.0227(7)
N1 0.0129(7) 0.0154(7) 0.0125(7) 0.0013(5) 0.0011(5) 0.0042(5)
N2 0.0464(11) 0.0230(9) 0.0126(8) 0.0041(6) 0.0085(7) 0.0167(8)
C1 0.0138(8) 0.0145(8) 0.0145(8) -0.0019(6) -0.0005(6) 0.0036(6)
C2 0.0127(8) 0.0141(8) 0.0137(8) -0.0006(6) 0.0004(6) 0.0036(6)
C3 0.0163(8) 0.0159(8) 0.0123(8) 0.0007(6) 0.0026(6) 0.0029(7)
C4 0.0175(8) 0.0134(8) 0.0125(8) 0.0016(6) 0.0003(6) 0.0034(7)
C5 0.0167(8) 0.0149(8) 0.0165(9) 0.0003(7) 0.0017(7) 0.0060(7)
C6 0.0146(8) 0.0157(8) 0.0152(8) 0.0011(7) 0.0035(6) 0.0043(7)
C7 0.0275(9) 0.0143(8) 0.0141(8) 0.0019(7) 0.0021(7) 0.0057(7)
C8 0.0423(12) 0.0225(10) 0.0112(9) 0.0037(7) 0.0071(8) 0.0111(9)
C9 0.0302(12) 0.074(2) 0.0162(11) 0.0067(11) -0.0020(9) -0.0106(12)
C10 0.0333(12) 0.0729(19) 0.0170(11) 0.0086(11) 0.0010(9) -0.0202(13)
C11 0.0331(11) 0.0239(10) 0.0140(10) 0.0039(8) 0.0047(8) 0.0001(8)
C12 0.074(5) 0.029(3) 0.010(2) -0.002(2) 0.002(3) -0.017(3)
C13 0.083(5) 0.022(3) 0.017(2) 0.006(2) 0.009(3) -0.010(3)
C14 0.034(3) 0.048(3) 0.016(2) -0.001(2) -0.0065(18) 0.002(2)
C12' 0.023(2) 0.037(3) 0.017(2) 0.003(2) -0.0015(18) -0.003(2)
C13' 0.026(2) 0.029(3) 0.017(2) 0.005(2) 0.0044(18) -0.0021(19)
C14' 0.075(5) 0.108(7) 0.025(3) -0.007(4) 0.005(3) -0.060(5)
C1S 0.105(8) 0.086(7) 0.199(18) -0.003(12) 0.119(11) 0.020(6)
C2S 0.161(17) 0.132(14) 0.34(3) 0.029(17) 0.053(19) -0.048(13)
C3S 0.162(14) 0.190(16) 0.27(2) 0.041(17) 0.104(15) -0.061(13)
C4S 0.128(10) 0.129(10) 0.160(12) -0.063(9) 0.061(10) -0.043(9)
C5S 0.152(13) 0.255(17) 0.097(9) -0.083(11) 0.040(9) -0.070(12)
C6S 0.081(8) 0.213(16) 0.130(11) -0.083(11) 0.046(8) -0.038(9)
O1S 0.266(17) 0.151(12) 0.32(2) -0.010(13) -0.196(16) 0.104(12)
O2S 0.138(11) 0.305(19) 0.085(6) -0.001(8) 0.048(6) 0.060(11)
N1S 0.106(9) 0.153(13) 0.224(16) 0.064(10) 0.077(10) 0.092(10)

loop_
_atom_type_symbol
_atom_type_description
_atom_type_scat_dispersion_real
_atom_type_scat_dispersion_imag
_atom_type_scat_source
C C 0.0033 0.0016 'International Tables Vol C Tables 4.2.6.8 and 6.1.1.4'
H H 0.0000 0.0000 'International Tables Vol C Tables 4.2.6.8 and 6.1.1.4'
N N 0.0061 0.0033 'International Tables Vol C Tables 4.2.6.8 and 6.1.1.4'
O O 0.0106 0.0060 'International Tables Vol C Tables 4.2.6.8 and 6.1.1.4'
Zn Zn 0.2839 1.4301 'International Tables Vol C Tables 4.2.6.8 and 6.1.1.4'

loop_
_geom_angle_atom_site_label_1
_geom_angle_atom_site_label_2
_geom_angle_atom_site_label_3
_geom_angle
_geom_angle_site_symmetry_1
_geom_angle_site_symmetry_3
O2 Zn1 O2 180.0 2 .
O2 Zn1 N1 79.71(5) 2 2
O2 Zn1 N1 100.29(5) . 2
O2 Zn1 N1 100.29(5) 2 .
O2 Zn1 N1 79.71(5) . .
N1 Zn1 N1 180.00(8) 2 .
O2 Zn1 O1 91.09(5) 2 2
O2 Zn1 O1 88.91(5) . 2
N1 Zn1 O1 91.77(5) 2 2
N1 Zn1 O1 88.23(5) . 2
O2 Zn1 O1 88.91(5) 2 .
O2 Zn1 O1 91.09(5) . .
N1 Zn1 O1 88.23(5) 2 .
N1 Zn1 O1 91.77(5) . .
O1 Zn1 O1 180.0 2 .
Zn1 O1 H1A 118.4 . .
Zn1 O1 H1B 112.8 . .
H1A O1 H1B 104.7 . .
C1 O2 Zn1 115.48(11) . .
C6 N1 C2 118.19(15) . .
C6 N1 Zn1 129.86(12) . .
C2 N1 Zn1 111.94(11) . .
C8 N2 H2A 109.5 . .
C8 N2 H2B 109.5 . .
H2A N2 H2B 109.5 . .
C8 N2 H2C 109.5 . .
H2A N2 H2C 109.5 . .
H2B N2 H2C 109.5 . .
O3 C1 O2 125.95(16) . .
O3 C1 C2 117.49(16) . .
O2 C1 C2 116.56(15) . .
N1 C2 C3 122.80(16) . .
N1 C2 C1 116.26(15) . .
C3 C2 C1 120.95(16) . .
C2 C3 C4 119.09(16) . .
C2 C3 H3A 120.5 . .
C4 C3 H3A 120.5 . .
C5 C4 C3 118.18(16) . .
C5 C4 C7 122.33(16) . .
C3 C4 C7 119.49(16) . .
C4 C5 C6 119.30(16) . .
C4 C5 H5A 120.4 . .
C6 C5 H5A 120.4 . .
N1 C6 C5 122.44(16) . .
N1 C6 H6A 118.8 . .
C5 C6 H6A 118.8 . .
O4 C7 O5 125.58(18) . .
O4 C7 C4 116.87(17) . .
O5 C7 C4 117.55(17) . .
C13 C8 C9 118.0(3) . .
C13 C8 C13' 29.8(3) . .
C9 C8 C13' 120.3(3) . .
C13 C8 N2 118.4(3) . .
C9 C8 N2 120.6(2) . .
C13' C8 N2 117.5(3) . .
C8 C9 C10 118.3(2) . .
C8 C9 C14 117.0(3) . .
C10 C9 C14 122.4(3) . .
C8 C9 C14' 119.2(3) . .
C10 C9 C14' 118.3(3) . .
C14 C9 C14' 35.5(4) . .
C11 C10 C9 123.0(2) . .
C11 C10 H10A 118.5 . .
C9 C10 H10A 118.5 . .
C12 C11 C10 113.8(3) . .
C12 C11 C12' 29.9(3) . .
C10 C11 C12' 117.4(3) . .
C12 C11 C11 121.8(3) . 2_456
C10 C11 C11 121.9(2) . 2_456
C12' C11 C11 119.0(3) . 2_456
C11 C12 C13 121.3(5) . .
C11 C12 H12A 119.4 . .
C13 C12 H12A 119.4 . .
C8 C13 C12 120.4(5) . .
C8 C13 H13A 119.8 . .
C12 C13 H13A 119.8 . .
C9 C14 H14A 109.5 . .
C9 C14 H14B 109.5 . .
H14A C14 H14B 109.5 . .
C9 C14 H14C 109.5 . .
H14A C14 H14C 109.5 . .
H14B C14 H14C 109.5 . .
C13' C12' C11 118.9(4) . .
C13' C12' H12B 120.6 . .
C11 C12' H12B 120.6 . .
C12' C13' C8 118.4(4) . .
C12' C13' H13B 120.8 . .
C8 C13' H13B 120.8 . .
C9 C14' H14D 109.5 . .
C9 C14' H14E 109.5 . .
H14D C14' H14E 109.5 . .
C9 C14' H14F 109.5 . .
H14D C14' H14F 109.5 . .
H14E C14' H14F 109.5 . .
C2S C1S C6S 120.0 . .
C2S C1S N1S 127.5(10) . .
C6S C1S N1S 112.2(10) . .
C1S C2S C3S 120.0 . .
C1S C2S H2S 120.0 . .
C3S C2S H2S 120.0 . .
C2S C3S C4S 120.0 . .
C2S C3S H3S 120.0 . .
C4S C3S H3S 120.0 . .
C5S C4S C3S 120.0 . .
C5S C4S H4S 120.0 . .
C3S C4S H4S 120.0 . .
C6S C5S C4S 120.0 . .
C6S C5S H5S 120.0 . .
C4S C5S H5S 120.0 . .
C5S C6S C1S 120.0 . .
C5S C6S H6S 120.0 . .
C1S C6S H6S 120.0 . .
O2S N1S O1S 111(2) . .
O2S N1S C1S 133.7(19) . .
O1S N1S C1S 115.1(18) . .

loop_
_geom_bond_atom_site_label_1
_geom_bond_atom_site_label_2
_geom_bond_distance
_geom_bond_site_symmetry_2
Zn1 O2 2.0801(13) 2
Zn1 O2 2.0801(13) .
Zn1 N1 2.1088(15) 2
Zn1 N1 2.1088(15) .
Zn1 O1 2.1438(13) 2
Zn1 O1 2.1438(13) .
O1 H1A 0.8679 .
O1 H1B 0.8825 .
O2 C1 1.271(2) .
O3 C1 1.237(2) .
O4 C7 1.236(2) .
O5 C7 1.251(2) .
N1 C6 1.341(2) .
N1 C2 1.344(2) .
N2 C8 1.465(2) .
N2 H2A 0.9100 .
N2 H2B 0.9100 .
N2 H2C 0.9100 .
C1 C2 1.520(2) .
C2 C3 1.380(2) .
C3 C4 1.396(2) .
C3 H3A 0.9500 .
C4 C5 1.386(3) .
C4 C7 1.519(2) .
C5 C6 1.389(3) .
C5 H5A 0.9500 .
C6 H6A 0.9500 .
C8 C13 1.317(7) .
C8 C9 1.347(3) .
C8 C13' 1.455(6) .
C9 C10 1.393(3) .
C9 C14 1.495(5) .
C9 C14' 1.647(7) .
C10 C11 1.358(3) .
C10 H10A 0.9500 .
C11 C12 1.357(6) .
C11 C12' 1.448(6) .
C11 C11 1.492(4) 2_456
C12 C13 1.400(8) .
C12 H12A 0.9500 .
C13 H13A 0.9500 .
C14 H14A 0.9800 .
C14 H14B 0.9800 .
C14 H14C 0.9800 .
C12' C13' 1.378(8) .
C12' H12B 0.9500 .
C13' H13B 0.9500 .
C14' H14D 0.9800 .
C14' H14E 0.9800 .
C14' H14F 0.9800 .
C1S C2S 1.3900 .
C1S C6S 1.3900 .
C1S N1S 1.491(18) .
C2S C3S 1.3900 .
C2S H2S 0.9500 .
C3S C4S 1.3900 .
C3S H3S 0.9500 .
C4S C5S 1.3900 .
C4S H4S 0.9500 .
C5S C6S 1.3900 .
C5S H5S 0.9500 .
C6S H6S 0.9500 .
O1S N1S 1.29(2) .
O2S N1S 1.022(18) .

loop_
_geom_torsion_atom_site_label_1
_geom_torsion_atom_site_label_2
_geom_torsion_atom_site_label_3
_geom_torsion_atom_site_label_4
_geom_torsion
_geom_torsion_site_symmetry_1
_geom_torsion_site_symmetry_4
O2 Zn1 O2 C1 66(25) 2 .
N1 Zn1 O2 C1 -178.79(12) 2 .
N1 Zn1 O2 C1 1.21(12) . .
O1 Zn1 O2 C1 89.61(12) 2 .
O1 Zn1 O2 C1 -90.39(12) . .
O2 Zn1 N1 C6 -0.59(16) 2 .
O2 Zn1 N1 C6 179.41(16) . .
N1 Zn1 N1 C6 -40.7(11) 2 .
O1 Zn1 N1 C6 90.19(16) 2 .
O1 Zn1 N1 C6 -89.81(16) . .
O2 Zn1 N1 C2 -179.57(12) 2 .
O2 Zn1 N1 C2 0.43(12) . .
N1 Zn1 N1 C2 140.3(11) 2 .
O1 Zn1 N1 C2 -88.78(12) 2 .
O1 Zn1 N1 C2 91.22(12) . .
Zn1 O2 C1 O3 177.65(15) . .
Zn1 O2 C1 C2 -2.49(19) . .
C6 N1 C2 C3 -0.5(3) . .
Zn1 N1 C2 C3 178.59(14) . .
C6 N1 C2 C1 179.12(15) . .
Zn1 N1 C2 C1 -1.78(19) . .
O3 C1 C2 N1 -177.19(16) . .
O2 C1 C2 N1 2.9(2) . .
O3 C1 C2 C3 2.5(3) . .
O2 C1 C2 C3 -177.42(16) . .
N1 C2 C3 C4 0.9(3) . .
C1 C2 C3 C4 -178.67(16) . .
C2 C3 C4 C5 -0.8(3) . .
C2 C3 C4 C7 178.32(16) . .
C3 C4 C5 C6 0.3(3) . .
C7 C4 C5 C6 -178.80(17) . .
C2 N1 C6 C5 0.0(3) . .
Zn1 N1 C6 C5 -178.94(13) . .
C4 C5 C6 N1 0.1(3) . .
C5 C4 C7 O4 174.86(19) . .
C3 C4 C7 O4 -4.2(3) . .
C5 C4 C7 O5 -4.6(3) . .
C3 C4 C7 O5 176.27(18) . .
C13 C8 C9 C10 -18.9(6) . .
C13' C8 C9 C10 15.3(5) . .
N2 C8 C9 C10 -179.1(3) . .
C13 C8 C9 C14 144.3(5) . .
C13' C8 C9 C14 178.5(4) . .
N2 C8 C9 C14 -15.9(5) . .
C13 C8 C9 C14' -175.3(7) . .
C13' C8 C9 C14' -141.1(6) . .
N2 C8 C9 C14' 24.5(6) . .
C8 C9 C10 C11 -0.3(5) . .
C14 C9 C10 C11 -162.5(4) . .
C14' C9 C10 C11 156.4(5) . .
C9 C10 C11 C12 17.4(6) . .
C9 C10 C11 C12' -15.7(5) . .
C9 C10 C11 C11 179.7(3) . 2_456
C10 C11 C12 C13 -16.3(10) . .
C12' C11 C12 C13 87.7(10) . .
C11 C11 C12 C13 -178.7(6) 2_456 .
C9 C8 C13 C12 20.0(10) . .
C13' C8 C13 C12 -82.8(9) . .
N2 C8 C13 C12 -179.3(6) . .
C11 C12 C13 C8 -1.8(13) . .
C12 C11 C12' C13' -74.1(8) . .
C10 C11 C12' C13' 16.5(7) . .
C11 C11 C12' C13' -178.4(5) 2_456 .
C11 C12' C13' C8 -2.4(8) . .
C13 C8 C13' C12' 80.4(8) . .
C9 C8 C13' C12' -13.9(7) . .
N2 C8 C13' C12' -179.9(4) . .
C6S C1S C2S C3S 0.0 . .
N1S C1S C2S C3S 173.7(11) . .
C1S C2S C3S C4S 0.0 . .
C2S C3S C4S C5S 0.0 . .
C3S C4S C5S C6S 0.0 . .
C4S C5S C6S C1S 0.0 . .
C2S C1S C6S C5S 0.0 . .
N1S C1S C6S C5S -174.6(9) . .
C2S C1S N1S O2S -173(2) . .
C6S C1S N1S O2S 1(3) . .
C2S C1S N1S O1S 14.5(19) . .
C6S C1S N1S O1S -171.4(13) . .
